data_2241456
loop_
_publ_author_name
'Rahmani, Rachida'
'Djafri, Ahmed'
'Daran, Jean-Claude'
'Djafri, Ayada'
'Chouaih, Abdelkader'
'Hamzaoui, Fodil'

_publ_section_title
;
 Crystal structure of
 (2<i>Z</i>,5<i>Z</i>)-3-(4-methoxyphenyl)-2-[(4-methoxyphenyl)imino]-5-[(<i>E</i>)-3-(2-nitrophenyl)allylidene]-1,3-thiazolidin-4-one
;
_journal_coeditor_code XU5881
_journal_issue 2
_journal_name_full 'Acta Crystallographica Section E'
_journal_page_first 155
_journal_page_last 157
_journal_paper_doi 10.1107/S2056989016000207
_journal_volume 72
_journal_year 2016
_chemical_formula_moiety 'C26 H21 N3 O5 S'
_chemical_formula_sum 'C26 H21 N3 O5 S'
_chemical_formula_weight 487.52
_chemical_name_systematic
(2<i>Z</i>,5<i>Z</i>)-3-(4-Methoxyphenyl)-2-[(4-methoxyphenyl)imino]-5-[(<i>E</i>)-3-(2-nitrophenyl)allylidene]-1,3-thiazolidin-4-one
_space_group_crystal_system monoclinic
_space_group_IT_number 14
_space_group_name_Hall '-P 2ybc'
_space_group_name_H-M_alt 'P 1 21/c 1'
_symmetry_space_group_name_Hall '-P 2ybc'
_symmetry_space_group_name_H-M 'P 1 21/c 1'
_atom_sites_solution_hydrogens geom
_audit_creation_method SHELXL-2014/7
_cell_angle_alpha 90
_cell_angle_beta 105.316(7)
_cell_angle_gamma 90
_cell_formula_units_Z 4
_cell_length_a 13.2727(10)
_cell_length_b 8.6401(4)
_cell_length_c 21.3018(12)
_cell_measurement_reflns_used 100
_cell_measurement_temperature 173(2)
_cell_measurement_theta_max 29
_cell_measurement_theta_min 2
_cell_volume 2356.1(3)
_computing_cell_refinement
;
DENZO and SCALEPACK (Otwinowski & Minor, 1997)
;
_computing_data_collection
;
Kappa CCD  (Nonius, 1998)
;
_computing_data_reduction
;
DENZO and SCALEPACK (Otwinowski & Minor, 1997)
;
_computing_molecular_graphics
;
ORTEP-3 for Windows (Farrugia, 2012),
Mercury (Macrae <i>et al.</i>,  2006)
;
_computing_publication_material
;
SHELXL2014 (Sheldrick, 2015)
;
_computing_structure_refinement
;
SHELXL-2014/7 (Sheldrick, 2015)
;
_computing_structure_solution
;
SHELXS97 (Sheldrick, 2008)
;
_diffrn_ambient_temperature 173(2)
_diffrn_measured_fraction_theta_full 0.998
_diffrn_measured_fraction_theta_max 0.912
_diffrn_measurement_device_type 'Nonius Kappa CCD'
_diffrn_measurement_method \q/2\q
_diffrn_radiation_type MoK\a
_diffrn_radiation_wavelength 0.71073
_diffrn_reflns_av_R_equivalents 0.0618
_diffrn_reflns_limit_h_max 17
_diffrn_reflns_limit_h_min -17
_diffrn_reflns_limit_k_max 11
_diffrn_reflns_limit_k_min -11
_diffrn_reflns_limit_l_max 27
_diffrn_reflns_limit_l_min -29
_diffrn_reflns_number 26882
_diffrn_reflns_theta_full 25.000
_diffrn_reflns_theta_max 29.455
_diffrn_reflns_theta_min 2.870
_exptl_absorpt_coefficient_mu 0.181
_exptl_absorpt_correction_T_max 0.919
_exptl_absorpt_correction_T_min 0.856
_exptl_absorpt_correction_type psi-scan
_exptl_absorpt_process_details
;
(North <i>et al.</i>,  1968)
;
_exptl_crystal_colour yellow
_exptl_crystal_density_diffrn 1.374
_exptl_crystal_description prism
_exptl_crystal_F_000 1016
_exptl_crystal_size_max 0.25
_exptl_crystal_size_mid 0.21
_exptl_crystal_size_min 0.12
_refine_diff_density_max 0.486
_refine_diff_density_min -0.341
_refine_ls_goodness_of_fit_ref 1.021
_refine_ls_hydrogen_treatment noref
_refine_ls_matrix_type full
_refine_ls_number_parameters 322
_refine_ls_number_reflns 5954
_refine_ls_number_restraints 0
_refine_ls_restrained_S_all 1.021
_refine_ls_R_factor_all 0.1156
_refine_ls_R_factor_gt 0.0640
_refine_ls_shift/su_max 0.000
_refine_ls_shift/su_mean 0.000
_refine_ls_structure_factor_coef Fsqd
_refine_ls_weighting_details 'w=1/[\s^2^(Fo^2^)+(0.0731P)^2^+0.7139P] where P=(Fo^2^+2Fc^2^)/3'
_refine_ls_weighting_scheme calc
_refine_ls_wR_factor_gt 0.1448
_refine_ls_wR_factor_ref 0.1662
_reflns_number_gt 3690
_reflns_number_total 5954
_reflns_threshold_expression 'I > 2\s(I)'
_cod_data_source_file xu5881sup1.cif
_cod_data_source_block I
_cod_database_code 2241456
_shelx_space_group_comment
;
The symmetry employed for this shelxl refinement is uniquely defined
by the following loop, which should always be used as a source of
symmetry information in preference to the above space-group names.
They are only intended as comments.
;

loop_
_symmetry_equiv_pos_as_xyz
'x, y, z'
'-x, y+1/2, -z+1/2'
'-x, -y, -z'
'x, -y-1/2, z-1/2'

loop_
_atom_site_type_symbol
_atom_site_label
_atom_site_fract_x
_atom_site_fract_y
_atom_site_fract_z
_atom_site_U_iso_or_equiv
_atom_site_adp_type
_atom_site_calc_flag
_atom_site_occupancy
S S1 0.28022(6) 0.41002(7) 0.22265(3) 0.0317(2) Uani d 1
O O3 0.14135(16) 0.4595(2) 0.35874(8) 0.0356(5) Uani d 1
O O4 0.29886(17) -0.0889(2) 0.54702(9) 0.0448(5) Uani d 1
O O2 0.08864(16) 1.1504(2) 0.22010(8) 0.0389(5) Uani d 1
N N2 0.25988(18) 0.2956(2) 0.33219(9) 0.0294(5) Uani d 1
O O1 -0.00470(18) 1.3059(2) 0.14901(10) 0.0498(6) Uani d 1
N N3 0.37138(19) 0.1521(2) 0.28522(10) 0.0345(5) Uani d 1
N N1 0.05420(18) 1.1947(2) 0.16354(11) 0.0335(5) Uani d 1
C C11 0.1930(2) 0.4215(3) 0.32243(12) 0.0287(6) Uani d 1
C C18 0.3513(2) 0.2234(3) 0.44293(12) 0.0320(6) Uani d 1
H H18 0.3978 0.3040 0.4433 0.038 Uiso calc 1
C C13 0.2708(2) 0.1963(3) 0.38783(11) 0.0283(6) Uani d 1
C C10 0.1968(2) 0.5044(3) 0.26177(12) 0.0295(6) Uani d 1
C C1 0.0854(2) 1.1147(3) 0.11192(11) 0.0277(6) Uani d 1
C C8 0.1515(2) 0.7251(3) 0.18670(12) 0.0326(6) Uani d 1
H H8 0.1950(14) 0.6898(12) 0.1613(8) 0.039 Uiso calc 1
C C19 0.4160(2) 0.1407(3) 0.23137(12) 0.0335(6) Uani d 1
C C17 0.3631(2) 0.1318(3) 0.49738(12) 0.0295(6) Uani d 1
H H17 0.4172 0.1505 0.5344 0.035 Uiso calc 1
C C6 0.1071(2) 0.9552(3) 0.11536(11) 0.0290(6) Uani d 1
C C9 0.1448(2) 0.6358(3) 0.24244(12) 0.0324(6) Uani d 1
H H9 0.0994(15) 0.6736(12) 0.2677(8) 0.039 Uiso calc 1
O O5 0.5431(2) 0.0888(3) 0.07390(10) 0.0618(7) Uani d 1
C C7 0.0979(2) 0.8569(3) 0.16964(12) 0.0304(6) Uani d 1
H H7 0.0486(15) 0.8903(10) 0.1956(8) 0.037 Uiso calc 1
C C12 0.3111(2) 0.2662(3) 0.28442(11) 0.0300(6) Uani d 1
C C16 0.2929(2) 0.0105(3) 0.49635(12) 0.0325(6) Uani d 1
C C2 0.0961(2) 1.2058(3) 0.06006(12) 0.0370(7) Uani d 1
H H2 0.0823 1.3114 0.0597 0.044 Uiso calc 1
C C14 0.2003(2) 0.0780(3) 0.38674(13) 0.0396(7) Uani d 1
H H14 0.1461 0.0606 0.3496 0.047 Uiso calc 1
C C5 0.1365(2) 0.8925(3) 0.06228(12) 0.0363(6) Uani d 1
H H5 0.1494 0.7867 0.0618 0.044 Uiso calc 1
C C3 0.1275(2) 1.1394(3) 0.00918(12) 0.0368(7) Uani d 1
H H3 0.1354 1.1995 -0.0254 0.044 Uiso calc 1
C C4 0.1471(2) 0.9813(4) 0.01070(13) 0.0412(7) Uani d 1
H H4 0.1675 0.9350 -0.0234 0.049 Uiso calc 1
C C25 0.3914(2) -0.0808(3) 0.59982(12) 0.0404(7) Uani d 1
H H25A 0.4516 -0.0953 0.5835 0.061 Uiso calc 1
H H25B 0.3894 -0.1603 0.6310 0.061 Uiso calc 1
H H25C 0.3952 0.0187 0.6204 0.061 Uiso calc 1
C C24 0.3733(2) 0.0413(3) 0.18017(14) 0.0422(7) Uani d 1
H H24 0.3152 -0.0181 0.1807 0.051 Uiso calc 1
C C21 0.5481(2) 0.2158(4) 0.17753(14) 0.0438(7) Uani d 1
H H21 0.6056 0.2763 0.1764 0.053 Uiso calc 1
C C22 0.5053(3) 0.1118(3) 0.12736(13) 0.0414(7) Uani d 1
C C15 0.2106(2) -0.0143(3) 0.44110(13) 0.0424(7) Uani d 1
H H15 0.1627 -0.0930 0.4408 0.051 Uiso calc 1
C C20 0.5029(2) 0.2266(3) 0.22887(14) 0.0410(7) Uani d 1
H H20 0.5319 0.2939 0.2629 0.049 Uiso calc 1
C C23 0.4174(3) 0.0305(3) 0.12806(13) 0.0457(8) Uani d 1
H H23 0.3865 -0.0331 0.0931 0.055 Uiso calc 1
C C26 0.6246(3) 0.1806(5) 0.06639(18) 0.0720(12) Uani d 1
H H26A 0.6056 0.2876 0.0670 0.108 Uiso calc 1
H H26B 0.6391 0.1571 0.0256 0.108 Uiso calc 1
H H26C 0.6857 0.1606 0.1013 0.108 Uiso calc 1

loop_
_atom_site_aniso_label
_atom_site_aniso_U_11
_atom_site_aniso_U_22
_atom_site_aniso_U_33
_atom_site_aniso_U_12
_atom_site_aniso_U_13
_atom_site_aniso_U_23
S1 0.0421(4) 0.0288(3) 0.0284(3) 0.0034(3) 0.0165(3) 0.0052(3)
O3 0.0422(12) 0.0378(10) 0.0313(10) 0.0025(8) 0.0177(9) 0.0018(8)
O4 0.0505(14) 0.0465(11) 0.0335(10) -0.0113(10) 0.0043(10) 0.0158(9)
O2 0.0459(13) 0.0443(10) 0.0261(10) -0.0015(9) 0.0085(9) 0.0007(8)
N2 0.0369(13) 0.0303(10) 0.0229(10) 0.0013(9) 0.0111(9) 0.0047(8)
O1 0.0568(15) 0.0421(11) 0.0519(12) 0.0192(10) 0.0171(11) 0.0056(9)
N3 0.0391(14) 0.0349(11) 0.0330(12) 0.0076(10) 0.0156(10) 0.0088(9)
N1 0.0333(14) 0.0305(11) 0.0363(13) -0.0008(10) 0.0083(10) 0.0018(9)
C11 0.0331(15) 0.0287(12) 0.0250(12) -0.0039(11) 0.0094(11) -0.0006(10)
C18 0.0321(16) 0.0310(13) 0.0339(14) -0.0072(11) 0.0108(12) 0.0003(10)
C13 0.0353(15) 0.0286(12) 0.0228(12) 0.0006(11) 0.0108(11) 0.0028(9)
C10 0.0336(15) 0.0283(12) 0.0282(13) -0.0023(11) 0.0113(11) -0.0012(10)
C1 0.0249(14) 0.0339(13) 0.0228(12) -0.0027(10) 0.0033(10) 0.0022(10)
C8 0.0355(16) 0.0331(13) 0.0323(14) 0.0046(11) 0.0145(12) 0.0038(11)
C19 0.0382(17) 0.0325(13) 0.0287(14) 0.0069(12) 0.0070(12) 0.0057(11)
C17 0.0277(14) 0.0369(13) 0.0220(12) -0.0031(11) 0.0029(10) 0.0009(10)
C6 0.0246(14) 0.0360(13) 0.0262(13) 0.0024(11) 0.0066(11) 0.0043(10)
C9 0.0350(16) 0.0328(13) 0.0320(14) 0.0012(11) 0.0136(12) 0.0034(11)
O5 0.089(2) 0.0627(14) 0.0466(13) 0.0304(14) 0.0413(13) 0.0104(11)
C7 0.0301(15) 0.0332(13) 0.0292(13) 0.0020(11) 0.0099(11) 0.0042(10)
C12 0.0347(16) 0.0289(12) 0.0251(13) -0.0029(11) 0.0057(11) 0.0043(10)
C16 0.0380(16) 0.0322(13) 0.0267(13) -0.0032(11) 0.0076(12) 0.0060(10)
C2 0.0367(17) 0.0378(14) 0.0358(15) -0.0016(12) 0.0083(13) 0.0088(12)
C14 0.0439(18) 0.0400(14) 0.0280(14) -0.0110(13) -0.0023(12) 0.0029(11)
C5 0.0344(16) 0.0417(15) 0.0334(14) 0.0056(12) 0.0102(12) -0.0001(11)
C3 0.0363(17) 0.0498(16) 0.0250(13) -0.0067(13) 0.0095(12) 0.0083(12)
C4 0.0393(18) 0.0611(18) 0.0259(14) 0.0010(14) 0.0134(12) -0.0010(13)
C25 0.0487(19) 0.0479(16) 0.0231(13) 0.0058(14) 0.0069(13) 0.0086(11)
C24 0.0420(18) 0.0426(15) 0.0404(16) -0.0018(13) 0.0081(14) 0.0027(13)
C21 0.0327(17) 0.0575(18) 0.0430(17) 0.0041(14) 0.0133(14) 0.0133(14)
C22 0.055(2) 0.0394(15) 0.0338(15) 0.0207(14) 0.0188(14) 0.0103(12)
C15 0.0464(19) 0.0370(14) 0.0399(16) -0.0170(13) 0.0044(14) 0.0069(12)
C20 0.0431(18) 0.0414(15) 0.0373(16) -0.0006(13) 0.0086(14) -0.0011(12)
C23 0.059(2) 0.0449(16) 0.0297(15) -0.0013(15) 0.0048(14) -0.0069(12)
C26 0.065(3) 0.100(3) 0.065(2) 0.041(2) 0.042(2) 0.040(2)

loop_
_atom_type_symbol
_atom_type_description
_atom_type_scat_dispersion_real
_atom_type_scat_dispersion_imag
_atom_type_scat_source
C C 0.0033 0.0016 'International Tables Vol C Tables 4.2.6.8 and 6.1.1.4'
H H 0.0000 0.0000 'International Tables Vol C Tables 4.2.6.8 and 6.1.1.4'
N N 0.0061 0.0033 'International Tables Vol C Tables 4.2.6.8 and 6.1.1.4'
O O 0.0106 0.0060 'International Tables Vol C Tables 4.2.6.8 and 6.1.1.4'
S S 0.1246 0.1234 'International Tables Vol C Tables 4.2.6.8 and 6.1.1.4'

loop_
_geom_angle_atom_site_label_1
_geom_angle_atom_site_label_2
_geom_angle_atom_site_label_3
_geom_angle
C10 S1 C12 91.41(12)
C16 O4 C25 116.7(2)
C11 N2 C12 116.9(2)
C11 N2 C13 120.9(2)
C12 N2 C13 122.1(2)
C12 N3 C19 116.0(2)
O1 N1 O2 122.5(2)
O1 N1 C1 118.3(2)
O2 N1 C1 119.2(2)
O3 C11 N2 124.6(2)
O3 C11 C10 125.5(2)
N2 C11 C10 109.9(2)
C17 C18 C13 120.5(2)
C17 C18 H18 119.7
C13 C18 H18 119.8
C14 C13 C18 120.5(2)
C14 C13 N2 120.5(2)
C18 C13 N2 119.0(2)
C9 C10 C11 122.8(2)
C9 C10 S1 126.1(2)
C11 C10 S1 111.07(18)
C2 C1 C6 122.2(2)
C2 C1 N1 116.2(2)
C6 C1 N1 121.6(2)
C7 C8 C9 122.4(3)
C7 C8 H8 118.8
C9 C8 H8 118.8
C20 C19 C24 118.2(3)
C20 C19 N3 121.4(2)
C24 C19 N3 120.4(3)
C18 C17 C16 119.3(2)
C18 C17 H17 120.3
C16 C17 H17 120.3
C5 C6 C1 115.8(2)
C5 C6 C7 120.8(2)
C1 C6 C7 123.4(2)
C10 C9 C8 124.8(3)
C10 C9 H9 117.6
C8 C9 H9 117.6
C22 O5 C26 118.7(3)
C8 C7 C6 123.9(3)
C8 C7 H7 118.1
C6 C7 H7 118.0
N3 C12 N2 124.2(2)
N3 C12 S1 125.1(2)
N2 C12 S1 110.65(18)
O4 C16 C15 116.1(2)
O4 C16 C17 124.0(2)
C15 C16 C17 119.9(2)
C3 C2 C1 120.1(3)
C3 C2 H2 120.0
C1 C2 H2 120.0
C13 C14 C15 119.7(2)
C13 C14 H14 120.1
C15 C14 H14 120.1
C4 C5 C6 122.5(3)
C4 C5 H5 118.7
C6 C5 H5 118.7
C2 C3 C4 118.9(2)
C2 C3 H3 120.6
C4 C3 H3 120.6
C5 C4 C3 120.6(3)
C5 C4 H4 119.7
C3 C4 H4 119.7
O4 C25 H25A 109.5
O4 C25 H25B 109.5
H25A C25 H25B 109.5
O4 C25 H25C 109.5
H25A C25 H25C 109.5
H25B C25 H25C 109.5
C19 C24 C23 120.0(3)
C19 C24 H24 120.0
C23 C24 H24 120.0
C20 C21 C22 118.3(3)
C20 C21 H21 120.8
C22 C21 H21 120.8
C23 C22 O5 115.8(3)
C23 C22 C21 119.9(3)
O5 C22 C21 124.3(3)
C14 C15 C16 120.0(2)
C14 C15 H15 120.0
C16 C15 H15 120.0
C21 C20 C19 122.3(3)
C21 C20 H20 118.8
C19 C20 H20 118.8
C22 C23 C24 121.1(3)
C22 C23 H23 119.5
C24 C23 H23 119.5
O5 C26 H26A 109.5
O5 C26 H26B 109.5
H26A C26 H26B 109.5
O5 C26 H26C 109.5
H26A C26 H26C 109.5
H26B C26 H26C 109.5

loop_
_geom_bond_atom_site_label_1
_geom_bond_atom_site_label_2
_geom_bond_distance
S1 C10 1.753(3)
S1 C12 1.777(2)
O3 C11 1.206(3)
O4 C16 1.365(3)
O4 C25 1.431(3)
O2 N1 1.232(3)
N2 C11 1.385(3)
N2 C12 1.389(3)
N2 C13 1.439(3)
O1 N1 1.226(3)
N3 C12 1.267(3)
N3 C19 1.426(3)
N1 C1 1.449(3)
C11 C10 1.490(3)
C18 C17 1.378(3)
C18 C13 1.383(4)
C18 H18 0.9300
C13 C14 1.382(4)
C10 C9 1.336(4)
C1 C2 1.394(3)
C1 C6 1.406(3)
C8 C7 1.341(3)
C8 C9 1.438(3)
C8 H8 0.94(3)
C19 C20 1.385(4)
C19 C24 1.386(4)
C17 C16 1.399(4)
C17 H17 0.9300
C6 C5 1.399(4)
C6 C7 1.465(3)
C9 H9 0.96(3)
O5 C22 1.375(3)
O5 C26 1.385(5)
C7 H7 1.00(3)
C16 C15 1.395(4)
C2 C3 1.384(4)
C2 H2 0.9300
C14 C15 1.383(4)
C14 H14 0.9300
C5 C4 1.377(4)
C5 H5 0.9300
C3 C4 1.389(4)
C3 H3 0.9300
C4 H4 0.9300
C25 H25A 0.9600
C25 H25B 0.9600
C25 H25C 0.9600
C24 C23 1.388(4)
C24 H24 0.9300
C21 C20 1.383(4)
C21 C22 1.397(4)
C21 H21 0.9300
C22 C23 1.365(4)
C15 H15 0.9300
C20 H20 0.9300
C23 H23 0.9300
C26 H26A 0.9600
C26 H26B 0.9600
C26 H26C 0.9600

loop_
_geom_hbond_atom_site_label_D
_geom_hbond_atom_site_label_H
_geom_hbond_atom_site_label_A
_geom_hbond_site_symmetry_A
_geom_hbond_distance_DH
_geom_hbond_distance_HA
_geom_hbond_distance_DA
_geom_hbond_angle_DHA
C7 H7 O3 2_555 1.004(19) 2.552(19) 3.197(3) 121.8(12)
C9 H9 O2 2_545 0.965(19) 2.58(2) 3.400(3) 142.4(12)
C15 H15 O1 2_535 0.93 2.59 3.286(3) 132
C3 H3 Cg3 4_564 0.93 2.80 3.560(3) 140

loop_
_geom_torsion_atom_site_label_1
_geom_torsion_atom_site_label_2
_geom_torsion_atom_site_label_3
_geom_torsion_atom_site_label_4
_geom_torsion
C12 N2 C11 O3 178.2(2)
C13 N2 C11 O3 1.4(4)
C12 N2 C11 C10 -3.3(3)
C13 N2 C11 C10 179.8(2)
C17 C18 C13 C14 0.7(4)
C17 C18 C13 N2 179.1(2)
C11 N2 C13 C14 83.3(3)
C12 N2 C13 C14 -93.4(3)
C11 N2 C13 C18 -95.1(3)
C12 N2 C13 C18 88.2(3)
O3 C11 C10 C9 2.6(4)
N2 C11 C10 C9 -175.9(2)
O3 C11 C10 S1 -179.3(2)
N2 C11 C10 S1 2.3(3)
C12 S1 C10 C9 177.4(3)
C12 S1 C10 C11 -0.63(19)
O1 N1 C1 C2 33.4(4)
O2 N1 C1 C2 -145.6(2)
O1 N1 C1 C6 -148.8(2)
O2 N1 C1 C6 32.2(4)
C12 N3 C19 C20 81.3(3)
C12 N3 C19 C24 -99.3(3)
C13 C18 C17 C16 0.2(4)
C2 C1 C6 C5 -2.3(4)
N1 C1 C6 C5 -179.9(2)
C2 C1 C6 C7 179.1(2)
N1 C1 C6 C7 1.5(4)
C11 C10 C9 C8 175.7(2)
S1 C10 C9 C8 -2.1(4)
C7 C8 C9 C10 -179.6(3)
C9 C8 C7 C6 176.6(2)
C5 C6 C7 C8 26.7(4)
C1 C6 C7 C8 -154.7(3)
C19 N3 C12 N2 179.4(2)
C19 N3 C12 S1 -0.6(4)
C11 N2 C12 N3 -177.1(2)
C13 N2 C12 N3 -0.3(4)
C11 N2 C12 S1 2.9(3)
C13 N2 C12 S1 179.67(18)
C10 S1 C12 N3 178.9(2)
C10 S1 C12 N2 -1.16(19)
C25 O4 C16 C15 170.5(3)
C25 O4 C16 C17 -9.6(4)
C18 C17 C16 O4 178.6(3)
C18 C17 C16 C15 -1.5(4)
C6 C1 C2 C3 1.1(4)
N1 C1 C2 C3 178.8(2)
C18 C13 C14 C15 -0.3(4)
N2 C13 C14 C15 -178.7(3)
C1 C6 C5 C4 2.1(4)
C7 C6 C5 C4 -179.2(3)
C1 C2 C3 C4 0.4(4)
C6 C5 C4 C3 -0.7(5)
C2 C3 C4 C5 -0.7(4)
C20 C19 C24 C23 -0.4(4)
N3 C19 C24 C23 -179.8(2)
C26 O5 C22 C23 172.6(3)
C26 O5 C22 C21 -4.3(4)
C20 C21 C22 C23 3.7(4)
C20 C21 C22 O5 -179.4(3)
C13 C14 C15 C16 -1.0(5)
O4 C16 C15 C14 -178.1(3)
C17 C16 C15 C14 1.9(5)
C22 C21 C20 C19 -1.4(4)
C24 C19 C20 C21 -0.3(4)
N3 C19 C20 C21 179.2(2)
O5 C22 C23 C24 178.5(3)
C21 C22 C23 C24 -4.4(4)
C19 C24 C23 C22 2.7(4)

_cod_database_fobs_code 2241456
